data_4030733
loop_
_publ_author_name
'Martinez-Lope, M. J.'
'Casais, M. T.'
'Alonso, J. A.'

_publ_section_title
;
 Doping of the RNiO3 perovskites in the Ni Positions: neutron diffraction
 study of the structural evolution of the R (Ni1-xAlx)O3 (R = La, Nd)
 series
;
_journal_name_full
;
European Journal of Solid State and Inorganic Chemistry
;
_journal_page_first 521
_journal_page_last 534
_journal_volume 32
_journal_year 1995
_chemical_formula_sum 'Al0.5 Nd Ni0.5 O3'
_chemical_formula_weight 235.078
_space_group_IT_number 62
_symmetry_cell_setting orthorhombic
_symmetry_Int_Tables_number 62
_symmetry_space_group_name_Hall '-P 2c 2ab'
_symmetry_space_group_name_H-M 'P b n m'
_cell_angle_alpha 90
_cell_angle_beta 90
_cell_angle_gamma 90
_cell_formula_units_Z 4
_cell_length_a 5.3629(9)
_cell_length_b 5.3304(8)
_cell_length_c 7.556(2)
_cell_volume 216.00(8)
_diffrn_ambient_temperature 295
_diffrn_radiation_probe neutron
_diffrn_radiation_wavelength 1.345
_exptl_crystal_density_diffrn 7.229
_pd_proc_ls_prof_R_factor 0.032
_pd_proc_ls_prof_wR_factor 0.043
_refine_ls_R_I_factor 0.049
_cod_data_source_file EJSSIC-1995-32-521-534-4.CIF
_cod_data_source_block 4
_cod_depositor_comments
;
Rietveld refinements, Fullprof software
;
_cod_original_formula_sum 'Al.5 Nd Ni.5 O3'
_cod_database_code 4030733

loop_
_symmetry_equiv_pos_site_id
_symmetry_equiv_pos_as_xyz
1 x,y,z
2 1/2+x,1/2-y,-z
3 1/2-x,1/2+y,1/2-z
4 -x,-y,1/2+z
5 -x,-y,-z
6 1/2-x,1/2+y,z
7 1/2+x,1/2-y,1/2+z
8 x,y,1/2-z

loop_
_atom_site_label
_atom_site_type_symbol
_atom_site_thermal_displace_type
_atom_site_fract_x
_atom_site_fract_y
_atom_site_fract_z
_atom_site_occupancy
_atom_site_U_iso_or_equiv
Nd Nd Uiso 0.998(2) 0.0231(9) 0.25000 1.000 0.0500(13)
Ni Ni Uiso 0.50000 0.00000 0.00000 0.500 0.0085(10)
Al Al Uiso 0.50000 0.00000 0.00000 0.500 0.0085(10)
O1 O Uiso 0.0790(10) 0.5009(19) 0.25000 1.000 0.004(3)
O2 O Uiso 0.7225(11) 0.2680(13) 0.0310(6) 1.000 0.0038(13)

loop_
_geom_angle_atom_site_label_1
_geom_angle_atom_site_label_2
_geom_angle_atom_site_label_3
_geom_angle
_geom_angle_site_symmetry_1
_geom_angle_site_symmetry_3
_geom_angle_publ_flag
Ni Nd O2 34.90(18) . . yes
Ni Nd O1 95.1(2) . 1_645 yes
Ni Nd Ni 109.56(1) . 1_655 yes
Ni Nd O1 100.0(2) . 1_655 yes
Ni Nd Ni 71.87(12) . 2_555 yes
Ni Nd O2 85.70(16) . 2_555 yes
Ni Nd O1 144.37(12) . 3_645 yes
Ni Nd O2 88.6(3) . 3_645 yes
Ni Nd Ni 112.2(3) . 3_655 yes
Ni Nd Ni 70.5(2) . 4_655 yes
Ni Nd Ni 175.70(17) . 4_755 yes
Ni Nd O2 36.3(2) . 6_645 yes
Ni Nd O2 147.0(3) . 7_555 yes
O1 Nd O2 126.1(3) 1_645 . yes
Ni Nd O2 96.87(16) 1_655 . yes
O1 Nd O2 66.2(2) 1_655 . yes
Ni Nd O2 37.95(15) 2_555 . yes
O2 Nd O2 62.50(19) . 2_555 yes
O1 Nd O2 126.8(3) 3_645 . yes
O2 Nd O2 116.1(5) . 3_645 yes
Ni Nd O2 88.8(2) 3_655 . yes
Ni Nd O2 85.5(3) 4_655 . yes
Ni Nd O2 149.0(3) 4_755 . yes
O2 Nd O2 64.5(3) . 6_645 yes
O2 Nd O2 123.8(3) . 7_555 yes
Ni Nd O1 80.6(2) 1_655 1_645 yes
O1 Nd O1 161.5(5) 1_645 1_655 yes
Ni Nd O1 142.42(11) 2_555 1_645 yes
O1 Nd O2 109.9(3) 1_645 2_555 yes
O1 Nd O1 78.1(4) 1_645 3_645 yes
O1 Nd O2 61.7(2) 1_645 3_645 yes
Ni Nd O1 142.42(11) 3_655 1_645 yes
Ni Nd O1 95.1(2) 4_655 1_645 yes
Ni Nd O1 80.6(2) 4_755 1_645 yes
O1 Nd O2 61.7(2) 1_645 6_645 yes
O1 Nd O2 109.9(3) 1_645 7_555 yes
Ni Nd O1 84.2(2) 1_655 1_655 yes
Ni Nd Ni 71.63(13) 1_655 2_555 yes
Ni Nd O2 36.31(17) 1_655 2_555 yes
Ni Nd O1 35.03(11) 1_655 3_645 yes
Ni Nd O2 139.7(3) 1_655 3_645 yes
Ni Nd Ni 111.7(3) 1_655 3_655 yes
Ni Nd Ni 175.70(17) 1_655 4_655 yes
Ni Nd Ni 70.1(2) 1_655 4_755 yes
Ni Nd O2 89.22(18) 1_655 6_645 yes
Ni Nd O2 95.9(3) 1_655 7_555 yes
Ni Nd O1 37.65(6) 2_555 1_655 yes
O1 Nd O2 61.01(19) 1_655 2_555 yes
O1 Nd O1 83.3(4) 1_655 3_645 yes
O1 Nd O2 129.0(2) 1_655 3_645 yes
Ni Nd O1 37.65(6) 3_655 1_655 yes
Ni Nd O1 100.0(2) 4_655 1_655 yes
Ni Nd O1 84.2(2) 4_755 1_655 yes
O1 Nd O2 129.0(2) 1_655 6_645 yes
O1 Nd O2 61.01(19) 1_655 7_555 yes
Ni Nd O2 36.23(15) 2_555 2_555 yes
Ni Nd O1 92.2(3) 2_555 3_645 yes
Ni Nd O2 148.3(4) 2_555 3_645 yes
Ni Nd Ni 73.23(10) 2_555 3_655 yes
Ni Nd Ni 112.2(3) 2_555 4_655 yes
Ni Nd Ni 111.7(3) 2_555 4_755 yes
Ni Nd O2 92.54(18) 2_555 6_645 yes
Ni Nd O2 97.9(2) 2_555 7_555 yes
O1 Nd O2 64.8(3) 3_645 2_555 yes
O2 Nd O2 169.4(3) 2_555 3_645 yes
Ni Nd O2 97.9(2) 3_655 2_555 yes
Ni Nd O2 147.0(3) 4_655 2_555 yes
Ni Nd O2 95.9(3) 4_755 2_555 yes
O2 Nd O2 84.97(18) 2_555 6_645 yes
O2 Nd O2 104.6(3) 2_555 7_555 yes
O1 Nd O2 117.0(3) 3_645 3_645 yes
Ni Nd O1 92.2(3) 3_655 3_645 yes
Ni Nd O1 144.37(12) 4_655 3_645 yes
Ni Nd O1 35.03(11) 4_755 3_645 yes
O1 Nd O2 117.0(3) 3_645 6_645 yes
O1 Nd O2 64.8(3) 3_645 7_555 yes
Ni Nd O2 92.54(18) 3_655 3_645 yes
Ni Nd O2 36.3(2) 4_655 3_645 yes
Ni Nd O2 89.22(18) 4_755 3_645 yes
O2 Nd O2 85.1(3) 3_645 6_645 yes
O2 Nd O2 84.97(18) 3_645 7_555 yes
Ni Nd Ni 71.87(12) 3_655 4_655 yes
Ni Nd Ni 71.63(13) 3_655 4_755 yes
Ni Nd O2 148.3(4) 3_655 6_645 yes
Ni Nd O2 36.23(15) 3_655 7_555 yes
Ni Nd Ni 109.56(1) 4_655 4_755 yes
Ni Nd O2 88.6(3) 4_655 6_645 yes
Ni Nd O2 85.70(16) 4_655 7_555 yes
Ni Nd O2 139.7(3) 4_755 6_645 yes
Ni Nd O2 36.31(17) 4_755 7_555 yes
O2 Nd O2 169.4(3) 6_645 7_555 yes
Nd Ni O2 51.71(19) . . yes
Nd Ni Nd 109.56(15) . 1_455 yes
Nd Ni Nd 108.47(19) . 2_455 yes
Nd Ni O2 131.95(19) . 2_455 yes
Nd Ni O1 112.62(19) . 2_555 yes
Nd Ni O1 67.38(19) . 3_545 yes
Nd Ni Nd 71.53(19) . 3_645 yes
Nd Ni Nd 180.00 . 4_654 yes
Nd Ni Nd 70.44(15) . 4_754 yes
Nd Ni O2 128.3(2) . 5_655 yes
Nd Ni O2 48.06(19) . 6_645 yes
Nd Ni O2 114.84(19) 1_455 . yes
Nd Ni O2 57.7(2) 2_455 . yes
O2 Ni O2 91.0(3) . 2_455 yes
O1 Ni O2 89.1(3) 2_555 . yes
O1 Ni O2 90.9(3) 3_545 . yes
Nd Ni O2 122.3(2) 3_645 . yes
Nd Ni O2 128.29(19) 4_654 . yes
Nd Ni O2 65.16(19) 4_754 . yes
O2 Ni O2 180.00 . 5_655 yes
O2 Ni O2 89.0(3) . 6_645 yes
Nd Ni Nd 108.03(19) 1_455 2_455 yes
Nd Ni O2 54.60(18) 1_455 2_455 yes
Nd Ni O1 137.66(19) 1_455 2_555 yes
Nd Ni O1 42.34(19) 1_455 3_545 yes
Nd Ni Nd 71.97(19) 1_455 3_645 yes
Nd Ni Nd 70.44(15) 1_455 4_654 yes
Nd Ni Nd 180.00 1_455 4_754 yes
Nd Ni O2 65.16(19) 1_455 5_655 yes
Nd Ni O2 125.41(18) 1_455 6_645 yes
Nd Ni O2 54.3(2) 2_455 2_455 yes
Nd Ni O1 54.6(3) 2_455 2_555 yes
Nd Ni O1 125.4(3) 2_455 3_545 yes
Nd Ni Nd 180.00 2_455 3_645 yes
Nd Ni Nd 71.53(19) 2_455 4_654 yes
Nd Ni Nd 71.97(19) 2_455 4_754 yes
Nd Ni O2 122.3(2) 2_455 5_655 yes
Nd Ni O2 125.7(2) 2_455 6_645 yes
O1 Ni O2 93.0(3) 2_555 2_455 yes
O1 Ni O2 87.1(3) 3_545 2_455 yes
Nd Ni O2 125.7(2) 3_645 2_455 yes
Nd Ni O2 48.06(19) 4_654 2_455 yes
Nd Ni O2 125.41(18) 4_754 2_455 yes
O2 Ni O2 89.0(3) 2_455 5_655 yes
O2 Ni O2 180.00 2_455 6_645 yes
O1 Ni O1 180.00 2_555 3_545 yes
Nd Ni O1 125.4(3) 3_645 2_555 yes
Nd Ni O1 67.38(19) 4_654 2_555 yes
Nd Ni O1 42.34(19) 4_754 2_555 yes
O1 Ni O2 90.9(3) 2_555 5_655 yes
O1 Ni O2 87.1(3) 2_555 6_645 yes
Nd Ni O1 54.6(3) 3_645 3_545 yes
Nd Ni O1 112.62(19) 4_654 3_545 yes
Nd Ni O1 137.66(19) 4_754 3_545 yes
O1 Ni O2 89.1(3) 3_545 5_655 yes
O1 Ni O2 93.0(3) 3_545 6_645 yes
Nd Ni Nd 108.47(19) 3_645 4_654 yes
Nd Ni Nd 108.03(19) 3_645 4_754 yes
Nd Ni O2 57.7(2) 3_645 5_655 yes
Nd Ni O2 54.3(2) 3_645 6_645 yes
Nd Ni Nd 109.56(15) 4_654 4_754 yes
Nd Ni O2 51.7(2) 4_654 5_655 yes
Nd Ni O2 131.95(19) 4_654 6_645 yes
Nd Ni O2 114.84(19) 4_754 5_655 yes
Nd Ni O2 54.60(18) 4_754 6_645 yes
O2 Ni O2 91.0(3) 5_655 6_645 yes
O2 Al O2 91.0(3) . 2_455 yes
O1 Al O2 89.1(3) 2_555 . yes
O1 Al O2 90.9(3) 3_545 . yes
O2 Al O2 180.00 . 5_655 yes
O2 Al O2 89.0(3) . 6_645 yes
O1 Al O2 93.0(3) 2_555 2_455 yes
O1 Al O2 87.1(3) 3_545 2_455 yes
O2 Al O2 89.0(3) 2_455 5_655 yes
O2 Al O2 180.00 2_455 6_645 yes
O1 Al O1 180.00 2_555 3_545 yes
O1 Al O2 90.9(3) 2_555 5_655 yes
O1 Al O2 87.1(3) 2_555 6_645 yes
O1 Al O2 89.1(3) 3_545 5_655 yes
O1 Al O2 93.0(3) 3_545 6_645 yes
O2 Al O2 91.0(3) 5_655 6_645 yes
Nd O1 Nd 161.5(4) 1_455 1_465 yes
Nd O1 Ni 87.8(3) 1_455 2_455 yes
Nd O1 Ni 87.8(3) 1_455 3_555 yes
Nd O1 Nd 102.7(4) 1_455 3_655 yes
Nd O1 Ni 88.2(3) 1_465 2_455 yes
Nd O1 Ni 88.2(3) 1_465 3_555 yes
Nd O1 Nd 95.9(4) 1_465 3_655 yes
Ni O1 Ni 154.7(3) 2_455 3_555 yes
Nd O1 Ni 102.63(16) 3_655 2_455 yes
Nd O1 Ni 102.63(16) 3_655 3_555 yes
Nd O2 Ni 93.4(3) . . yes
Nd O2 Al 93.4(3) . . yes
Nd O2 Nd 167.7(3) . 2_455 yes
Nd O2 Ni 87.8(3) . 2_555 yes
Nd O2 Nd 97.2(2) . 3_655 yes
Nd O2 Ni 86.1(2) 2_455 . yes
Ni O2 Ni 162.5(3) . 2_555 yes
Nd O2 Ni 101.6(3) 3_655 . yes
Nd O2 Al 86.1(2) 2_455 . yes
Ni O2 Al 162.5(3) 2_555 . yes
Nd O2 Al 101.6(3) 3_655 . yes
Nd O2 Ni 89.1(3) 2_455 2_555 yes
Nd O2 Nd 95.0(3) 2_455 3_655 yes
Nd O2 Ni 95.6(3) 3_655 2_555 yes

loop_
_geom_bond_atom_site_label_1
_geom_bond_atom_site_label_2
_geom_bond_distance
_geom_bond_site_symmetry_2
_geom_bond_publ_flag
Nd Ni 3.274(9) . yes
Nd O2 2.574(9) . yes
Nd O1 2.817(11) 1_645 yes
Nd Ni 3.291(9) 1_655 yes
Nd O1 2.584(11) 1_655 yes
Nd Ni 3.167(4) 2_555 yes
Nd O2 2.683(7) 2_555 yes
Nd O1 2.272(12) 3_645 yes
Nd O2 2.447(8) 3_645 yes
Nd Ni 3.167(4) 3_655 yes
Nd Ni 3.274(9) 4_655 yes
Nd Ni 3.291(9) 4_755 yes
Nd O2 2.447(8) 6_645 yes
Nd O2 2.683(7) 7_555 yes
Ni O2 1.876(7) . yes
Ni O2 1.949(6) 2_455 yes
Ni O1 1.9359(13) 2_555 yes
Ni O1 1.9359(13) 3_545 yes
Ni O2 1.876(7) 5_655 yes
Ni O2 1.949(6) 6_645 yes
Al O2 1.876(7) . yes
Al O2 1.949(6) 2_455 yes
Al O1 1.9359(13) 2_555 yes
Al O1 1.9359(13) 3_545 yes
Al O2 1.876(7) 5_655 yes
Al O2 1.949(6) 6_645 yes

loop_
_geom_torsion_atom_site_label_1
_geom_torsion_atom_site_label_2
_geom_torsion_atom_site_label_3
_geom_torsion_atom_site_label_4
_geom_torsion
_geom_torsion_site_symmetry_1
_geom_torsion_site_symmetry_3
_geom_torsion_site_symmetry_4
_geom_torsion_publ_flag
O2 Nd Ni O2 -47.2(3) . . 2_455 no
O2 Nd Ni O2 180.0(3) . . 5_655 no
O2 Nd Ni O2 132.8(3) . . 6_645 no
O2 Nd Ni O2 -45.5(3) 2_555 . . no
O2 Nd Ni O2 143.5(3) 3_645 . . no
O2 Nd Ni O2 -132.8(3) 6_645 . . no
O2 Nd Ni O2 65.0(4) 7_555 . . no
Ni Nd O2 Al 0.00 . . . no
O2 Nd O2 Ni 126.8(3) 2_555 . . no
O2 Nd O2 Al 126.8(3) 2_555 . . no
O2 Nd O2 Ni -41.5(3) 3_645 . . no
O2 Nd O2 Al -41.5(3) 3_645 . . no
O2 Nd O2 Ni 28.8(2) 6_645 . . no
O2 Nd O2 Al 28.8(2) 6_645 . . no
O2 Nd O2 Ni -143.5(4) 7_555 . . no
O2 Nd O2 Al -143.5(4) 7_555 . . no
O2 Nd O2 Ni -27.7(2) . 6_645 . no
O2 Nd O2 Al -27.7(2) . 6_645 . no
O2 Ni O2 Nd 146.9(2) 2_455 . . no
O2 Ni O2 Nd -33.1(2) 6_645 . . no
O2 Ni O2 Nd 35.2(2) . 6_645 . no
O2 Al O2 Nd 146.9(2) 2_455 . . no
O2 Al O2 Nd -33.1(2) 6_645 . . no
O2 Al O2 Nd 35.2(2) . 6_645 . no
